data_7231882
loop_
_publ_author_name
'Yang, Yan'
'Chen, Lian'
'Jiang, Feilong'
'Wu, Mingyan'
'Pang, Jiandong'
'Wan, Xiuyan'
'Hong, Maochun'

_publ_section_title
;
 A water-stable 3D Eu-MOF based on a metallacyclodimeric secondary
 building unit for sensitive fluorescent detection of acetone molecules
;
_journal_issue 2
_journal_name_full CrystEngComm
_journal_page_first 321
_journal_paper_doi 10.1039/C8CE01875H
_journal_volume 21
_journal_year 2019
_chemical_formula_sum 'C61 H30 N O20 Tb2'
_chemical_formula_weight 1414.70
_space_group_crystal_system triclinic
_space_group_IT_number 2
_space_group_name_Hall '-P 1'
_space_group_name_H-M_alt 'P -1'
_symmetry_space_group_name_Hall '-P 1'
_symmetry_space_group_name_H-M 'P -1'
_atom_sites_solution_hydrogens geom
_audit_creation_method SHELXL-2014
_audit_update_record
;
2018-10-13 deposited with the CCDC.
2018-11-21 downloaded from the CCDC.
;
_cell_angle_alpha 71.860(3)
_cell_angle_beta 79.293(3)
_cell_angle_gamma 82.292(3)
_cell_formula_units_Z 2
_cell_length_a 10.5886(3)
_cell_length_b 15.1959(6)
_cell_length_c 21.2747(8)
_cell_measurement_reflns_used 11102
_cell_measurement_temperature 173(2)
_cell_measurement_theta_max 73.2810
_cell_measurement_theta_min 4.2300
_cell_volume 3185.7(2)
_computing_cell_refinement 'CrysAlisPro 1.171.38.41 (Rigaku OD, 2015)'
_computing_data_collection 'CrysAlisPro 1.171.38.41 (Rigaku OD, 2015)'
_computing_data_reduction 'CrysAlisPro 1.171.38.41 (Rigaku OD, 2015)'
_computing_structure_refinement 'SHELXL-2014 (Sheldrick, 2014)'
_computing_structure_solution 'SHELXL-2014 (Sheldrick, 2014)'
_diffrn_ambient_temperature 173(2)
_diffrn_detector_area_resol_mean 10.5594
_diffrn_measured_fraction_theta_full 0.997
_diffrn_measured_fraction_theta_max 0.967
_diffrn_measurement_device_type 'SuperNova (Cu) X-ray Source'
_diffrn_measurement_method '\w scans'
_diffrn_radiation_type CuK\a
_diffrn_radiation_wavelength 1.54184
_diffrn_reflns_av_R_equivalents 0.0292
_diffrn_reflns_av_unetI/netI 0.0415
_diffrn_reflns_Laue_measured_fraction_full 0.997
_diffrn_reflns_Laue_measured_fraction_max 0.967
_diffrn_reflns_limit_h_max 12
_diffrn_reflns_limit_h_min -8
_diffrn_reflns_limit_k_max 18
_diffrn_reflns_limit_k_min -16
_diffrn_reflns_limit_l_max 26
_diffrn_reflns_limit_l_min -23
_diffrn_reflns_number 23595
_diffrn_reflns_point_group_measured_fraction_full 0.997
_diffrn_reflns_point_group_measured_fraction_max 0.967
_diffrn_reflns_theta_full 67.684
_diffrn_reflns_theta_max 73.315
_diffrn_reflns_theta_min 4.264
_diffrn_source 'micro-focus sealed X-ray tube'
_exptl_absorpt_coefficient_mu 11.373
_exptl_absorpt_correction_T_max 1.00000
_exptl_absorpt_correction_T_min 0.44468
_exptl_absorpt_correction_type multi-scan
_exptl_crystal_colour colorless
_exptl_crystal_density_diffrn 1.475
_exptl_crystal_description block
_exptl_crystal_F_000 1386
_exptl_crystal_size_max 0.150
_exptl_crystal_size_mid 0.150
_exptl_crystal_size_min 0.150
_refine_diff_density_max 2.211
_refine_diff_density_min -1.016
_refine_diff_density_rms 0.103
_refine_ls_extinction_method none
_refine_ls_goodness_of_fit_ref 1.056
_refine_ls_hydrogen_treatment constr
_refine_ls_matrix_type full
_refine_ls_number_parameters 759
_refine_ls_number_reflns 12394
_refine_ls_number_restraints 0
_refine_ls_restrained_S_all 1.056
_refine_ls_R_factor_all 0.0467
_refine_ls_R_factor_gt 0.0382
_refine_ls_shift/su_max 0.003
_refine_ls_shift/su_mean 0.000
_refine_ls_structure_factor_coef Fsqd
_refine_ls_weighting_details 'w=1/[\s^2^(Fo^2^)+(0.0611P)^2^+1.4036P] where P=(Fo^2^+2Fc^2^)/3'
_refine_ls_weighting_scheme calc
_refine_ls_wR_factor_gt 0.1007
_refine_ls_wR_factor_ref 0.1055
_reflns_Friedel_coverage 0.000
_reflns_number_gt 10419
_reflns_number_total 12394
_reflns_threshold_expression 'I > 2\s(I)'
_cod_data_source_file c8ce01875h2.cif
_cod_data_source_block P-Tb
_cod_depositor_comments 'Adding full bibliography for 7231881--7231884.cif.'
_cod_database_code 7231882
_shelx_space_group_comment
;
The symmetry employed for this shelxl refinement is uniquely defined
by the following loop, which should always be used as a source of
symmetry information in preference to the above space-group names.
They are only intended as comments.
;
_shelx_estimated_absorpt_t_min 0.280
_shelx_estimated_absorpt_t_max 0.280
_shelxl_version_number 2014-3

loop_
_space_group_symop_operation_xyz
'x, y, z'
'-x, -y, -z'

loop_
_atom_site_label
_atom_site_type_symbol
_atom_site_fract_x
_atom_site_fract_y
_atom_site_fract_z
_atom_site_U_iso_or_equiv
_atom_site_adp_type
_atom_site_occupancy
_atom_site_site_symmetry_order
_atom_site_calc_flag
_atom_site_refinement_flags_posn
_atom_site_refinement_flags_adp
Tb1 Tb 0.57332(2) 0.19934(2) 0.92952(2) 0.01770(7) Uani 1 1 d . .
Tb2 Tb 1.15390(2) 0.17917(2) 0.14393(2) 0.01904(7) Uani 1 1 d . .
O1 O 0.7843(3) 0.2103(2) 0.96264(13) 0.0288(6) Uani 1 1 d . .
O2 O 0.7835(3) 0.2093(2) 0.85938(13) 0.0278(6) Uani 1 1 d . .
O3 O 0.4037(3) 0.0934(2) 0.94490(12) 0.0225(6) Uani 1 1 d . .
O4 O 0.5128(2) 0.1419(2) 0.84394(13) 0.0221(6) Uani 1 1 d . .
O5 O 0.6738(3) 0.0453(2) 0.94936(13) 0.0252(6) Uani 1 1 d . .
O6 O 1.2008(3) 0.2310(2) 0.23558(13) 0.0243(6) Uani 1 1 d . .
O7 O 1.2080(3) 0.3329(2) 0.13628(14) 0.0338(7) Uani 1 1 d . .
O8 O 0.9525(3) 0.1821(2) 0.21903(14) 0.0302(7) Uani 1 1 d . .
O9 O 0.9385(3) 0.2429(3) 0.11228(14) 0.0361(7) Uani 1 1 d . .
O10 O 1.1868(3) 0.0458(2) 0.23691(14) 0.0302(6) Uani 1 1 d . .
O11 O 1.1918(3) 0.2482(2) 1.02995(13) 0.0268(6) Uani 1 1 d . .
O12 O 1.3696(2) 0.2794(2) 0.95427(12) 0.0218(6) Uani 1 1 d . .
O13 O 1.0697(4) 0.2652(4) 0.55866(18) 0.0748(16) Uani 1 1 d . .
O14 O 1.4511(3) 0.6700(2) 0.17428(13) 0.0249(6) Uani 1 1 d . .
O15 O 1.3887(3) 0.6350(2) 0.09228(13) 0.0267(6) Uani 1 1 d . .
O16 O -0.0541(3) -0.0115(3) 0.95841(15) 0.0502(11) Uani 1 1 d . .
O17 O -0.0774(3) -0.0556(2) 0.87455(14) 0.0318(7) Uani 1 1 d . .
O18 O 0.6049(3) 0.1774(3) 0.52263(15) 0.0486(10) Uani 1 1 d . .
O19 O 0.3662(3) 0.1389(2) 0.11966(13) 0.0299(7) Uani 1 1 d . .
O20 O 0.5446(3) 0.1585(2) 0.04521(13) 0.0273(6) Uani 1 1 d . .
N81 N 1.2247(5) -0.1092(3) 0.2896(2) 0.0504(11) Uani 1 1 d . .
C51 C 0.4876(4) 0.1370(3) 0.34055(19) 0.0245(8) Uani 1 1 d . .
C50 C 0.5381(4) 0.1581(3) 0.39050(19) 0.0262(9) Uani 1 1 d . .
H50 H 0.6151 0.1890 0.3795 0.031 Uiso 1 1 calc R U
C49 C 0.4750(4) 0.1334(3) 0.45534(19) 0.0250(8) Uani 1 1 d . .
C47 C 0.5098(4) 0.1455(3) 0.51781(19) 0.0309(10) Uani 1 1 d . .
C45 C 0.4045(4) 0.1057(3) 0.57258(19) 0.0253(8) Uani 1 1 d . .
C46 C 0.3865(4) 0.0998(3) 0.63968(19) 0.0260(9) Uani 1 1 d . .
H46 H 0.4460 0.1246 0.6567 0.031 Uiso 1 1 calc R U
C41 C 0.2803(4) 0.0569(3) 0.68286(19) 0.0233(8) Uani 1 1 d . .
C42 C 0.1954(4) 0.0216(3) 0.65517(19) 0.0308(10) Uani 1 1 d . .
H42 H 0.1230 -0.0076 0.6837 0.037 Uiso 1 1 calc R U
C43 C 0.2132(4) 0.0278(4) 0.5873(2) 0.0343(11) Uani 1 1 d . .
H43 H 0.1546 0.0026 0.5700 0.041 Uiso 1 1 calc R U
C44 C 0.3175(4) 0.0711(3) 0.54582(18) 0.0262(9) Uani 1 1 d . .
C48 C 0.3607(4) 0.0892(3) 0.4732(2) 0.0282(9) Uani 1 1 d . .
C53 C 0.3095(4) 0.0679(4) 0.4251(2) 0.0375(11) Uani 1 1 d . .
H53 H 0.2322 0.0374 0.4365 0.045 Uiso 1 1 calc R U
C52 C 0.3732(4) 0.0919(4) 0.3598(2) 0.0325(10) Uani 1 1 d . .
H52 H 0.3379 0.0772 0.3268 0.039 Uiso 1 1 calc R U
C54 C 0.5538(4) 0.1579(3) 0.27031(19) 0.0241(8) Uani 1 1 d . .
C55 C 0.4917(4) 0.1504(3) 0.21970(18) 0.0232(8) Uani 1 1 d . .
H55 H 0.4049 0.1345 0.2305 0.028 Uiso 1 1 calc R U
C56 C 0.5540(4) 0.1654(3) 0.15386(19) 0.0226(8) Uani 1 1 d . .
C57 C 0.6817(4) 0.1872(3) 0.13728(18) 0.0236(8) Uani 1 1 d . .
H57 H 0.7251 0.1971 0.0926 0.028 Uiso 1 1 calc R U
C58 C 0.7452(4) 0.1944(3) 0.18702(19) 0.0238(8) Uani 1 1 d . .
C59 C 0.6822(4) 0.1806(3) 0.25237(18) 0.0231(8) Uani 1 1 d . .
H59 H 0.7270 0.1865 0.2854 0.028 Uiso 1 1 calc R U
C60 C 0.8859(4) 0.2090(3) 0.17166(19) 0.0260(9) Uani 1 1 d . .
C61 C 0.4833(4) 0.1539(3) 0.10172(18) 0.0235(8) Uani 1 1 d . .
C38 C 0.2563(4) 0.0492(3) 0.75555(18) 0.0208(8) Uani 1 1 d . .
C39 C 0.3478(4) 0.0716(3) 0.78652(18) 0.0212(8) Uani 1 1 d . .
H39 H 0.4277 0.0915 0.7607 0.025 Uiso 1 1 calc R U
C34 C 0.3247(4) 0.0655(3) 0.85442(18) 0.0200(7) Uani 1 1 d . .
C35 C 0.2091(4) 0.0345(3) 0.89350(17) 0.0208(8) Uani 1 1 d . .
H35 H 0.1935 0.0291 0.9399 0.025 Uiso 1 1 calc R U
C36 C 0.1165(4) 0.0115(3) 0.86360(17) 0.0191(7) Uani 1 1 d . .
C37 C 0.1407(4) 0.0200(3) 0.79541(18) 0.0213(8) Uani 1 1 d . .
H37 H 0.0762 0.0054 0.7755 0.026 Uiso 1 1 calc R U
C40 C -0.0110(4) -0.0212(3) 0.90113(18) 0.0222(8) Uani 1 1 d . .
C33 C 0.4204(3) 0.1006(3) 0.88299(18) 0.0193(7) Uani 1 1 d . .
C13 C 1.2202(4) 0.3062(3) 0.6161(2) 0.0300(9) Uani 1 1 d . .
C18 C 1.4664(5) 0.4141(4) 0.4054(2) 0.0377(11) Uani 1 1 d . .
H18 H 1.5362 0.4410 0.3732 0.045 Uiso 1 1 calc R U
C19 C 1.3637(5) 0.3906(3) 0.38363(19) 0.0299(9) Uani 1 1 d . .
C17 C 1.4708(5) 0.3997(4) 0.4733(2) 0.0380(11) Uani 1 1 d . .
H17 H 1.5429 0.4157 0.4869 0.046 Uiso 1 1 calc R U
C20 C 1.2639(5) 0.3473(3) 0.4319(2) 0.0326(10) Uani 1 1 d . .
H20 H 1.1947 0.3269 0.4187 0.039 Uiso 1 1 calc R U
C16 C 1.3687(4) 0.3619(3) 0.51978(19) 0.0302(9) Uani 1 1 d . .
C21 C 1.2673(4) 0.3348(3) 0.4985(2) 0.0318(10) Uani 1 1 d . .
C12 C 1.3398(4) 0.3431(3) 0.59363(19) 0.0285(9) Uani 1 1 d . .
C15 C 1.1698(5) 0.2954(4) 0.5579(2) 0.0362(11) Uani 1 1 d . .
C9 C 1.2290(4) 0.2994(3) 0.72983(18) 0.0236(8) Uani 1 1 d . .
C10 C 1.3515(4) 0.3325(4) 0.7073(2) 0.0354(11) Uani 1 1 d . .
H10 H 1.3980 0.3407 0.7389 0.043 Uiso 1 1 calc R U
C11 C 1.4080(5) 0.3538(4) 0.6404(2) 0.0380(12) Uani 1 1 d . .
H11 H 1.4918 0.3753 0.6268 0.046 Uiso 1 1 calc R U
C14 C 1.1653(4) 0.2840(3) 0.68200(19) 0.0287(9) Uani 1 1 d . .
H14 H 1.0842 0.2582 0.6956 0.034 Uiso 1 1 calc R U
C6 C 1.1678(4) 0.2793(3) 0.80118(19) 0.0234(8) Uani 1 1 d . .
C5 C 1.2349(4) 0.2816(3) 0.85152(18) 0.0207(8) Uani 1 1 d . .
H5 H 1.3216 0.2978 0.8399 0.025 Uiso 1 1 calc R U
C4 C 1.1770(3) 0.2608(3) 0.91806(18) 0.0202(7) Uani 1 1 d . .
C3 C 1.0495(4) 0.2377(3) 0.93656(18) 0.0232(8) Uani 1 1 d . .
H3 H 1.0105 0.2223 0.9822 0.028 Uiso 1 1 calc R U
C2 C 0.9804(4) 0.2377(3) 0.88659(19) 0.0229(8) Uani 1 1 d . .
C7 C 1.0398(4) 0.2567(3) 0.82066(18) 0.0248(8) Uani 1 1 d . .
H7 H 0.9921 0.2543 0.7876 0.030 Uiso 1 1 calc R U
C1 C 0.8415(4) 0.2168(3) 0.90428(19) 0.0252(8) Uani 1 1 d . .
C8 C 1.2516(4) 0.2619(3) 0.97177(18) 0.0198(7) Uani 1 1 d . .
C22 C 1.3540(4) 0.4127(3) 0.3111(2) 0.0288(9) Uani 1 1 d . .
C27 C 1.3017(4) 0.3514(3) 0.2880(2) 0.0286(9) Uani 1 1 d . .
H27 H 1.2769 0.2934 0.3181 0.034 Uiso 1 1 calc R U
C26 C 1.2856(4) 0.3746(3) 0.22108(19) 0.0252(8) Uani 1 1 d . .
C25 C 1.3209(4) 0.4599(3) 0.17666(19) 0.0268(9) Uani 1 1 d . .
H25 H 1.3087 0.4758 0.1312 0.032 Uiso 1 1 calc R U
C24 C 1.3743(4) 0.5220(3) 0.19909(19) 0.0274(9) Uani 1 1 d . .
C23 C 1.3909(4) 0.4974(3) 0.26621(19) 0.0284(9) Uani 1 1 d . .
H23 H 1.4279 0.5390 0.2816 0.034 Uiso 1 1 calc R U
C28 C 1.4080(4) 0.6144(3) 0.15267(18) 0.0239(8) Uani 1 1 d . .
C29 C 1.2276(4) 0.3084(3) 0.19694(19) 0.0239(8) Uani 1 1 d . .
C30 C 1.2323(6) -0.0371(4) 0.2346(3) 0.0514(14) Uani 1 1 d . .
C31 C 1.1673(7) -0.1006(6) 0.3572(3) 0.0669(18) Uani 1 1 d . .
H31A H 1.1319 -0.0364 0.3531 0.100 Uiso 1 1 calc R U
H31B H 1.2341 -0.1172 0.3861 0.100 Uiso 1 1 calc R U
H31C H 1.0982 -0.1425 0.3767 0.100 Uiso 1 1 calc R U
C32 C 1.2745(7) -0.2040(5) 0.2878(3) 0.0642(17) Uani 1 1 d . .
H32A H 1.3059 -0.2036 0.2414 0.096 Uiso 1 1 calc R U
H32B H 1.2052 -0.2459 0.3068 0.096 Uiso 1 1 calc R U
H32C H 1.3454 -0.2256 0.3141 0.096 Uiso 1 1 calc R U

loop_
_atom_site_aniso_label
_atom_site_aniso_U_11
_atom_site_aniso_U_22
_atom_site_aniso_U_33
_atom_site_aniso_U_23
_atom_site_aniso_U_13
_atom_site_aniso_U_12
Tb1 0.01860(12) 0.03191(13) 0.00509(10) -0.00418(8) -0.00128(7) -0.01446(9)
Tb2 0.01903(12) 0.03453(14) 0.00704(11) -0.00679(9) -0.00087(8) -0.01417(9)
O1 0.0238(14) 0.0515(19) 0.0122(13) -0.0053(12) -0.0014(10) -0.0188(13)
O2 0.0214(14) 0.0530(19) 0.0128(13) -0.0088(13) -0.0013(10) -0.0204(12)
O3 0.0230(13) 0.0380(16) 0.0112(12) -0.0092(11) -0.0011(10) -0.0158(11)
O4 0.0222(13) 0.0345(15) 0.0121(12) -0.0071(11) -0.0004(10) -0.0137(11)
O5 0.0213(13) 0.0384(16) 0.0156(13) -0.0047(12) -0.0016(10) -0.0108(11)
O6 0.0299(14) 0.0308(15) 0.0151(13) -0.0041(11) -0.0063(11) -0.0146(11)
O7 0.055(2) 0.0386(17) 0.0129(14) -0.0056(12) -0.0097(13) -0.0203(15)
O8 0.0209(14) 0.060(2) 0.0148(13) -0.0143(14) -0.0015(11) -0.0130(13)
O9 0.0243(15) 0.064(2) 0.0157(14) -0.0024(14) 0.0006(11) -0.0149(14)
O10 0.0402(17) 0.0335(17) 0.0202(14) -0.0047(12) -0.0098(12) -0.0142(13)
O11 0.0249(14) 0.0478(18) 0.0086(12) -0.0046(12) -0.0012(10) -0.0177(12)
O12 0.0211(13) 0.0362(15) 0.0102(12) -0.0046(11) -0.0031(10) -0.0138(11)
O13 0.067(3) 0.142(5) 0.0237(18) -0.017(2) -0.0016(18) -0.065(3)
O14 0.0303(14) 0.0337(16) 0.0151(13) -0.0080(12) -0.0028(11) -0.0164(12)
O15 0.0362(16) 0.0379(16) 0.0091(12) -0.0044(12) -0.0026(11) -0.0209(13)
O16 0.0291(17) 0.118(3) 0.0195(15) -0.038(2) 0.0102(12) -0.0371(19)
O17 0.0328(16) 0.053(2) 0.0186(14) -0.0173(14) 0.0028(12) -0.0277(14)
O18 0.045(2) 0.092(3) 0.0175(15) -0.0179(17) 0.0031(13) -0.0416(19)
O19 0.0209(14) 0.056(2) 0.0126(13) -0.0071(13) -0.0017(10) -0.0104(13)
O20 0.0235(14) 0.0510(18) 0.0067(12) -0.0051(12) -0.0014(10) -0.0103(12)
N81 0.056(3) 0.052(3) 0.039(3) -0.006(2) -0.002(2) -0.014(2)
C51 0.0222(19) 0.039(2) 0.0132(18) -0.0074(16) -0.0022(14) -0.0068(16)
C50 0.0226(19) 0.043(2) 0.0149(19) -0.0103(17) 0.0018(15) -0.0123(17)
C49 0.025(2) 0.038(2) 0.0126(18) -0.0058(16) -0.0029(15) -0.0103(17)
C47 0.036(2) 0.048(3) 0.0110(18) -0.0091(18) -0.0001(16) -0.017(2)
C45 0.027(2) 0.036(2) 0.0145(19) -0.0072(16) -0.0002(15) -0.0134(17)
C46 0.029(2) 0.042(2) 0.0113(18) -0.0105(17) -0.0002(15) -0.0183(18)
C41 0.0239(19) 0.036(2) 0.0120(18) -0.0071(16) -0.0011(14) -0.0113(16)
C42 0.030(2) 0.054(3) 0.0125(19) -0.0108(18) 0.0009(15) -0.0224(19)
C43 0.031(2) 0.065(3) 0.0130(19) -0.013(2) -0.0007(16) -0.023(2)
C44 0.032(2) 0.041(2) 0.0071(17) -0.0055(16) -0.0031(15) -0.0112(18)
C48 0.026(2) 0.045(3) 0.0148(19) -0.0105(18) 0.0010(15) -0.0120(18)
C53 0.031(2) 0.070(3) 0.016(2) -0.013(2) 0.0000(17) -0.025(2)
C52 0.029(2) 0.060(3) 0.0128(19) -0.0118(19) -0.0027(16) -0.018(2)
C54 0.0228(19) 0.038(2) 0.0112(17) -0.0069(16) -0.0001(14) -0.0059(16)
C55 0.0206(18) 0.040(2) 0.0082(17) -0.0035(15) -0.0026(14) -0.0069(16)
C56 0.0181(18) 0.038(2) 0.0131(18) -0.0085(16) -0.0027(14) -0.0042(15)
C57 0.0222(19) 0.039(2) 0.0086(17) -0.0050(16) 0.0004(14) -0.0082(16)
C58 0.0204(19) 0.037(2) 0.0138(18) -0.0067(16) 0.0006(14) -0.0096(16)
C59 0.0216(19) 0.038(2) 0.0124(17) -0.0071(16) -0.0043(14) -0.0094(16)
C60 0.0221(19) 0.044(2) 0.0154(18) -0.0108(17) -0.0008(15) -0.0119(17)
C61 0.0237(19) 0.037(2) 0.0088(17) -0.0026(15) -0.0050(14) -0.0072(16)
C38 0.0232(18) 0.030(2) 0.0106(17) -0.0057(15) -0.0008(14) -0.0115(15)
C39 0.0224(18) 0.031(2) 0.0114(17) -0.0058(15) 0.0003(14) -0.0134(15)
C34 0.0221(18) 0.029(2) 0.0111(17) -0.0059(15) -0.0023(14) -0.0115(15)
C35 0.0237(19) 0.034(2) 0.0086(16) -0.0092(15) -0.0006(14) -0.0113(15)
C36 0.0233(18) 0.031(2) 0.0065(16) -0.0060(14) -0.0009(13) -0.0148(15)
C37 0.0260(19) 0.032(2) 0.0103(17) -0.0083(15) -0.0026(14) -0.0148(16)
C40 0.0242(19) 0.033(2) 0.0135(17) -0.0079(16) -0.0020(14) -0.0136(16)
C33 0.0175(17) 0.0278(19) 0.0143(17) -0.0055(15) -0.0034(13) -0.0083(14)
C13 0.039(2) 0.043(2) 0.0108(18) -0.0032(17) -0.0060(16) -0.0191(19)
C18 0.047(3) 0.055(3) 0.014(2) -0.0058(19) 0.0012(18) -0.030(2)
C19 0.049(3) 0.035(2) 0.0082(18) -0.0035(16) -0.0037(16) -0.0198(19)
C17 0.045(3) 0.061(3) 0.0116(19) -0.004(2) -0.0031(17) -0.032(2)
C20 0.046(3) 0.043(3) 0.0142(19) -0.0075(18) -0.0035(17) -0.024(2)
C16 0.042(2) 0.042(2) 0.0101(18) -0.0057(17) -0.0035(16) -0.022(2)
C21 0.041(2) 0.044(3) 0.0139(19) -0.0061(18) -0.0032(17) -0.023(2)
C12 0.037(2) 0.040(2) 0.0090(18) -0.0018(16) -0.0029(16) -0.0200(19)
C15 0.041(3) 0.055(3) 0.016(2) -0.006(2) -0.0043(17) -0.025(2)
C9 0.028(2) 0.038(2) 0.0055(16) -0.0014(15) -0.0039(14) -0.0157(17)
C10 0.036(2) 0.063(3) 0.0117(19) -0.0083(19) -0.0026(16) -0.028(2)
C11 0.038(2) 0.065(3) 0.0129(19) -0.004(2) -0.0026(17) -0.031(2)
C14 0.030(2) 0.043(2) 0.0139(18) -0.0028(17) -0.0043(16) -0.0196(18)
C6 0.0238(19) 0.034(2) 0.0137(18) -0.0037(16) -0.0032(15) -0.0132(16)
C5 0.0232(18) 0.031(2) 0.0090(16) -0.0017(14) -0.0047(14) -0.0124(15)
C4 0.0178(17) 0.029(2) 0.0145(17) -0.0031(15) -0.0039(14) -0.0113(14)
C3 0.0248(19) 0.035(2) 0.0095(17) -0.0012(15) -0.0033(14) -0.0138(16)
C2 0.0205(19) 0.036(2) 0.0147(18) -0.0056(16) -0.0034(14) -0.0154(16)
C7 0.027(2) 0.041(2) 0.0080(17) -0.0011(16) -0.0068(14) -0.0171(17)
C1 0.0220(19) 0.041(2) 0.0131(18) -0.0037(16) -0.0027(14) -0.0138(17)
C8 0.0218(18) 0.031(2) 0.0099(16) -0.0051(15) -0.0036(13) -0.0131(15)
C22 0.040(2) 0.037(2) 0.0121(18) -0.0069(17) -0.0013(16) -0.0199(19)
C27 0.042(2) 0.033(2) 0.0123(18) -0.0040(16) -0.0020(16) -0.0172(18)
C26 0.033(2) 0.032(2) 0.0151(18) -0.0073(16) -0.0033(15) -0.0159(17)
C25 0.037(2) 0.037(2) 0.0097(17) -0.0062(16) -0.0019(15) -0.0196(18)
C24 0.038(2) 0.036(2) 0.0113(18) -0.0054(17) -0.0015(16) -0.0192(18)
C23 0.040(2) 0.037(2) 0.0122(18) -0.0068(17) -0.0021(16) -0.0214(18)
C28 0.0250(19) 0.036(2) 0.0114(17) -0.0049(16) 0.0007(14) -0.0155(16)
C29 0.028(2) 0.033(2) 0.0128(18) -0.0069(16) -0.0017(15) -0.0133(16)
C30 0.052(3) 0.064(4) 0.038(3) -0.004(3) -0.014(2) -0.020(3)
C31 0.063(4) 0.096(5) 0.049(4) -0.033(4) 0.004(3) -0.025(4)
C32 0.072(4) 0.063(4) 0.053(4) -0.015(3) 0.004(3) -0.015(3)

loop_
_atom_type_symbol
_atom_type_description
_atom_type_scat_dispersion_real
_atom_type_scat_dispersion_imag
_atom_type_scat_source
C C 0.0181 0.0091 'International Tables Vol C Tables 4.2.6.8 and 6.1.1.4'
H H 0.0000 0.0000 'International Tables Vol C Tables 4.2.6.8 and 6.1.1.4'
N N 0.0311 0.0180 'International Tables Vol C Tables 4.2.6.8 and 6.1.1.4'
O O 0.0492 0.0322 'International Tables Vol C Tables 4.2.6.8 and 6.1.1.4'
Tb Tb -9.1472 9.1891 'International Tables Vol C Tables 4.2.6.8 and 6.1.1.4'

loop_
_geom_angle_atom_site_label_1
_geom_angle_atom_site_label_2
_geom_angle_atom_site_label_3
_geom_angle
_geom_angle_site_symmetry_1
_geom_angle_site_symmetry_3
O20 Tb1 O5 82.05(10) 1_556 .
O20 Tb1 O12 78.06(9) 1_556 1_455
O5 Tb1 O12 140.16(9) . 1_455
O20 Tb1 O2 123.76(9) 1_556 .
O5 Tb1 O2 72.98(10) . .
O12 Tb1 O2 146.00(10) 1_455 .
O20 Tb1 O4 136.93(10) 1_556 .
O5 Tb1 O4 75.48(9) . .
O12 Tb1 O4 96.41(9) 1_455 .
O2 Tb1 O4 83.96(9) . .
O20 Tb1 O3 85.71(9) 1_556 .
O5 Tb1 O3 72.24(9) . .
O12 Tb1 O3 72.15(9) 1_455 .
O2 Tb1 O3 129.62(9) . .
O4 Tb1 O3 52.69(8) . .
O20 Tb1 O15 97.33(10) 1_556 2_766
O5 Tb1 O15 144.40(9) . 2_766
O12 Tb1 O15 72.82(10) 1_455 2_766
O2 Tb1 O15 78.26(10) . 2_766
O4 Tb1 O15 122.10(9) . 2_766
O3 Tb1 O15 143.35(10) . 2_766
O20 Tb1 O14 144.34(10) 1_556 2_766
O5 Tb1 O14 133.30(9) . 2_766
O12 Tb1 O14 74.97(9) 1_455 2_766
O2 Tb1 O14 73.36(10) . 2_766
O4 Tb1 O14 69.64(9) . 2_766
O3 Tb1 O14 107.36(8) . 2_766
O15 Tb1 O14 52.51(8) 2_766 2_766
O20 Tb1 O1 72.62(9) 1_556 .
O5 Tb1 O1 76.13(10) . .
O12 Tb1 O1 128.27(9) 1_455 .
O2 Tb1 O1 52.99(9) . .
O4 Tb1 O1 133.73(9) . .
O3 Tb1 O1 143.72(10) . .
O15 Tb1 O1 69.89(10) 2_766 .
O14 Tb1 O1 107.14(9) 2_766 .
O20 Tb1 C1 98.47(10) 1_556 .
O5 Tb1 C1 73.89(11) . .
O12 Tb1 C1 142.88(11) 1_455 .
O2 Tb1 C1 26.61(10) . .
O4 Tb1 C1 109.59(10) . .
O3 Tb1 C1 144.92(11) . .
O15 Tb1 C1 71.00(12) 2_766 .
O14 Tb1 C1 89.42(10) 2_766 .
O1 Tb1 C1 26.43(10) . .
O20 Tb1 C33 112.02(11) 1_556 .
O5 Tb1 C33 73.94(10) . .
O12 Tb1 C33 82.07(10) 1_455 .
O2 Tb1 C33 108.12(10) . .
O4 Tb1 C33 26.28(10) . .
O3 Tb1 C33 26.55(10) . .
O15 Tb1 C33 136.25(10) 2_766 .
O14 Tb1 C33 86.95(10) 2_766 .
O1 Tb1 C33 148.57(11) . .
C1 Tb1 C33 131.36(11) . .
O20 Tb1 C28 122.81(11) 1_556 2_766
O5 Tb1 C28 144.40(10) . 2_766
O12 Tb1 C28 74.28(10) 1_455 2_766
O2 Tb1 C28 71.85(11) . 2_766
O4 Tb1 C28 95.47(10) . 2_766
O3 Tb1 C28 129.20(10) . 2_766
O15 Tb1 C28 26.64(10) 2_766 2_766
O14 Tb1 C28 26.05(10) 2_766 2_766
O1 Tb1 C28 87.06(11) . 2_766
C1 Tb1 C28 77.19(12) . 2_766
C33 Tb1 C28 112.35(11) . 2_766
O19 Tb2 O11 78.50(10) 1_655 1_554
O19 Tb2 O17 97.47(11) 1_655 2_656
O11 Tb2 O17 89.25(10) 1_554 2_656
O19 Tb2 O10 78.19(11) 1_655 .
O11 Tb2 O10 148.14(11) 1_554 .
O17 Tb2 O10 72.62(10) 2_656 .
O19 Tb2 O8 153.77(10) 1_655 .
O11 Tb2 O8 127.73(10) 1_554 .
O17 Tb2 O8 84.64(10) 2_656 .
O10 Tb2 O8 77.54(11) . .
O19 Tb2 O7 88.62(12) 1_655 .
O11 Tb2 O7 77.68(10) 1_554 .
O17 Tb2 O7 164.23(11) 2_656 .
O10 Tb2 O7 123.00(9) . .
O8 Tb2 O7 96.32(11) . .
O19 Tb2 O6 89.04(10) 1_655 .
O11 Tb2 O6 129.64(9) 1_554 .
O17 Tb2 O6 140.99(10) 2_656 .
O10 Tb2 O6 71.20(10) . .
O8 Tb2 O6 73.83(9) . .
O7 Tb2 O6 53.17(9) . .
O19 Tb2 O9 152.80(9) 1_655 .
O11 Tb2 O9 74.88(10) 1_554 .
O17 Tb2 O9 76.83(12) 2_656 .
O10 Tb2 O9 123.59(10) . .
O8 Tb2 O9 53.15(9) . .
O7 Tb2 O9 91.11(12) . .
O6 Tb2 O9 112.32(10) . .
O19 Tb2 C60 173.09(12) 1_655 .
O11 Tb2 C60 101.60(11) 1_554 .
O17 Tb2 C60 75.63(12) 2_656 .
O10 Tb2 C60 98.99(12) . .
O8 Tb2 C60 26.96(10) . .
O7 Tb2 C60 98.17(12) . .
O6 Tb2 C60 96.06(10) . .
O9 Tb2 C60 26.76(10) . .
O19 Tb2 C29 86.71(11) 1_655 .
O11 Tb2 C29 103.69(11) 1_554 .
O17 Tb2 C29 166.97(11) 2_656 .
O10 Tb2 C29 96.34(11) . .
O8 Tb2 C29 86.22(11) . .
O7 Tb2 C29 27.04(11) . .
O6 Tb2 C29 26.28(10) . .
O9 Tb2 C29 104.86(12) . .
C60 Tb2 C29 99.93(12) . .
C1 O1 Tb1 91.1(2) . .
C1 O2 Tb1 94.1(2) . .
C33 O3 Tb1 92.4(2) . .
C33 O4 Tb1 93.6(2) . .
C29 O6 Tb2 92.1(2) . .
C29 O7 Tb2 93.0(2) . .
C60 O8 Tb2 93.2(2) . .
C60 O9 Tb2 90.5(2) . .
C30 O10 Tb2 126.8(3) . .
C8 O11 Tb2 156.3(3) . 1_556
C8 O12 Tb1 138.2(3) . 1_655
C28 O14 Tb1 92.4(2) . 2_766
C28 O15 Tb1 92.2(2) . 2_766
C40 O17 Tb2 153.2(3) . 2_656
C61 O19 Tb2 154.9(3) . 1_455
C61 O20 Tb1 155.1(3) . 1_554
C30 N81 C32 121.8(5) . .
C30 N81 C31 123.0(6) . .
C32 N81 C31 115.1(5) . .
C52 C51 C50 117.6(4) . .
C52 C51 C54 120.2(3) . .
C50 C51 C54 122.2(4) . .
C49 C50 C51 119.4(4) . .
C50 C49 C48 121.9(4) . .
C50 C49 C47 129.9(4) . .
C48 C49 C47 108.1(3) . .
O18 C47 C45 127.5(4) . .
O18 C47 C49 127.3(4) . .
C45 C47 C49 105.2(3) . .
C46 C45 C44 121.4(4) . .
C46 C45 C47 129.9(4) . .
C44 C45 C47 108.7(3) . .
C45 C46 C41 120.0(4) . .
C42 C41 C46 117.7(3) . .
C42 C41 C38 120.3(3) . .
C46 C41 C38 122.0(3) . .
C43 C42 C41 122.5(4) . .
C44 C43 C42 118.7(4) . .
C43 C44 C45 119.8(3) . .
C43 C44 C48 131.4(4) . .
C45 C44 C48 108.8(4) . .
C53 C48 C49 119.7(4) . .
C53 C48 C44 131.2(4) . .
C49 C48 C44 109.1(3) . .
C48 C53 C52 118.6(4) . .
C53 C52 C51 122.7(4) . .
C59 C54 C55 117.3(3) . .
C59 C54 C51 121.9(3) . .
C55 C54 C51 120.7(3) . .
C56 C55 C54 121.8(4) . .
C57 C56 C55 119.9(3) . .
C57 C56 C61 120.6(3) . .
C55 C56 C61 119.5(3) . .
C56 C57 C58 119.1(3) . .
C59 C58 C57 120.8(3) . .
C59 C58 C60 119.2(3) . .
C57 C58 C60 119.8(3) . .
C58 C59 C54 121.1(3) . .
O9 C60 O8 120.6(4) . .
O9 C60 C58 120.4(3) . .
O8 C60 C58 118.9(3) . .
O9 C60 Tb2 62.7(2) . .
O8 C60 Tb2 59.9(2) . .
C58 C60 Tb2 162.4(3) . .
O20 C61 O19 124.9(3) . .
O20 C61 C56 118.3(3) . .
O19 C61 C56 116.8(3) . .
C37 C38 C39 117.2(3) . .
C37 C38 C41 121.1(3) . .
C39 C38 C41 121.7(3) . .
C34 C39 C38 121.7(3) . .
C35 C34 C39 120.0(3) . .
C35 C34 C33 120.7(3) . .
C39 C34 C33 119.0(3) . .
C34 C35 C36 119.2(3) . .
C37 C36 C35 119.7(3) . .
C37 C36 C40 117.1(3) . .
C35 C36 C40 123.2(3) . .
C38 C37 C36 122.1(3) . .
O17 C40 O16 119.2(4) . .
O17 C40 C36 119.0(3) . .
O16 C40 C36 121.7(3) . .
O4 C33 O3 120.6(3) . .
O4 C33 C34 118.9(3) . .
O3 C33 C34 120.4(3) . .
O4 C33 Tb1 60.12(18) . .
O3 C33 Tb1 61.01(18) . .
C34 C33 Tb1 169.2(3) . .
C14 C13 C12 122.3(4) . .
C14 C13 C15 128.7(4) . .
C12 C13 C15 109.1(4) . .
C19 C18 C17 122.3(4) . .
C18 C19 C20 118.3(4) . .
C18 C19 C22 122.3(4) . .
C20 C19 C22 119.4(4) . .
C16 C17 C18 118.7(4) . .
C21 C20 C19 119.2(4) . .
C17 C16 C21 119.3(4) . .
C17 C16 C12 132.2(4) . .
C21 C16 C12 108.5(4) . .
C20 C21 C16 122.0(4) . .
C20 C21 C15 128.8(4) . .
C16 C21 C15 109.2(3) . .
C11 C12 C13 118.7(4) . .
C11 C12 C16 132.9(4) . .
C13 C12 C16 108.4(3) . .
O13 C15 C21 127.7(4) . .
O13 C15 C13 127.4(4) . .
C21 C15 C13 104.8(3) . .
C10 C9 C14 117.1(3) . .
C10 C9 C6 122.3(3) . .
C14 C9 C6 120.6(3) . .
C11 C10 C9 122.6(4) . .
C10 C11 C12 119.0(4) . .
C13 C14 C9 120.1(4) . .
C7 C6 C5 117.2(3) . .
C7 C6 C9 120.8(3) . .
C5 C6 C9 122.0(3) . .
C4 C5 C6 121.2(3) . .
C5 C4 C3 120.7(3) . .
C5 C4 C8 120.5(3) . .
C3 C4 C8 118.8(3) . .
C4 C3 C2 118.6(3) . .
C7 C2 C3 120.1(3) . .
C7 C2 C1 119.7(3) . .
C3 C2 C1 120.1(3) . .
C2 C7 C6 122.1(3) . .
O1 C1 O2 121.6(3) . .
O1 C1 C2 119.2(3) . .
O2 C1 C2 119.2(3) . .
O1 C1 Tb1 62.5(2) . .
O2 C1 Tb1 59.25(19) . .
C2 C1 Tb1 173.3(3) . .
O11 C8 O12 124.8(3) . .
O11 C8 C4 117.3(3) . .
O12 C8 C4 117.9(3) . .
C27 C22 C23 119.1(4) . .
C27 C22 C19 120.4(4) . .
C23 C22 C19 120.4(4) . .
C22 C27 C26 120.4(4) . .
C27 C26 C25 120.3(4) . .
C27 C26 C29 119.9(4) . .
C25 C26 C29 119.9(3) . .
C26 C25 C24 120.0(3) . .
C23 C24 C25 119.1(4) . .
C23 C24 C28 120.5(4) . .
C25 C24 C28 120.4(3) . .
C22 C23 C24 121.2(4) . .
O14 C28 O15 122.1(4) . .
O14 C28 C24 119.3(3) . .
O15 C28 C24 118.6(3) . .
O14 C28 Tb1 61.6(2) . 2_766
O15 C28 Tb1 61.2(2) . 2_766
C24 C28 Tb1 170.1(3) . 2_766
O6 C29 O7 121.1(4) . .
O6 C29 C26 120.1(3) . .
O7 C29 C26 118.9(4) . .
O6 C29 Tb2 61.6(2) . .
O7 C29 Tb2 59.9(2) . .
C26 C29 Tb2 172.1(3) . .
O10 C30 N81 121.0(5) . .

loop_
_geom_bond_atom_site_label_1
_geom_bond_atom_site_label_2
_geom_bond_distance
_geom_bond_site_symmetry_2
Tb1 O20 2.314(3) 1_556
Tb1 O5 2.381(3) .
Tb1 O12 2.384(3) 1_455
Tb1 O2 2.433(3) .
Tb1 O4 2.462(2) .
Tb1 O3 2.481(3) .
Tb1 O15 2.487(3) 2_766
Tb1 O14 2.496(3) 2_766
Tb1 O1 2.504(3) .
Tb1 C1 2.823(4) .
Tb1 C33 2.834(4) .
Tb1 C28 2.836(4) 2_766
Tb2 O19 2.257(3) 1_655
Tb2 O11 2.304(3) 1_554
Tb2 O17 2.307(3) 2_656
Tb2 O10 2.390(3) .
Tb2 O8 2.420(3) .
Tb2 O7 2.428(3) .
Tb2 O6 2.467(3) .
Tb2 O9 2.483(3) .
Tb2 C60 2.794(4) .
Tb2 C29 2.802(4) .
O1 C1 1.257(5) .
O2 C1 1.268(5) .
O3 C33 1.268(4) .
O4 C33 1.257(5) .
O6 C29 1.241(5) .
O7 C29 1.275(5) .
O8 C60 1.269(5) .
O9 C60 1.258(5) .
O10 C30 1.300(7) .
O11 C8 1.249(4) .
O11 Tb2 2.304(3) 1_556
O12 C8 1.274(5) .
O12 Tb1 2.384(3) 1_655
O13 C15 1.206(6) .
O14 C28 1.247(5) .
O14 Tb1 2.496(3) 2_766
O15 C28 1.273(5) .
O15 Tb1 2.487(3) 2_766
O16 C40 1.266(5) .
O17 C40 1.232(4) .
O17 Tb2 2.307(3) 2_656
O18 C47 1.208(5) .
O19 C61 1.257(5) .
O19 Tb2 2.257(3) 1_455
O20 C61 1.242(5) .
O20 Tb1 2.314(3) 1_554
N81 C30 1.328(7) .
N81 C32 1.476(8) .
N81 C31 1.492(7) .
C51 C52 1.403(6) .
C51 C50 1.409(5) .
C51 C54 1.483(5) .
C50 C49 1.376(5) .
C49 C48 1.396(6) .
C49 C47 1.513(5) .
C47 C45 1.492(5) .
C45 C46 1.380(5) .
C45 C44 1.401(5) .
C46 C41 1.405(5) .
C41 C42 1.402(5) .
C41 C38 1.490(5) .
C42 C43 1.396(5) .
C43 C44 1.380(6) .
C44 C48 1.476(5) .
C48 C53 1.380(6) .
C53 C52 1.385(6) .
C54 C59 1.401(5) .
C54 C55 1.402(5) .
C55 C56 1.395(5) .
C56 C57 1.391(5) .
C56 C61 1.511(5) .
C57 C58 1.393(5) .
C58 C59 1.390(5) .
C58 C60 1.496(5) .
C38 C37 1.393(5) .
C38 C39 1.398(5) .
C39 C34 1.395(5) .
C34 C35 1.394(5) .
C34 C33 1.502(5) .
C35 C36 1.396(5) .
C36 C37 1.393(5) .
C36 C40 1.497(5) .
C13 C14 1.369(6) .
C13 C12 1.395(6) .
C13 C15 1.496(5) .
C18 C19 1.386(6) .
C18 C17 1.400(6) .
C19 C20 1.402(6) .
C19 C22 1.493(5) .
C17 C16 1.376(6) .
C20 C21 1.377(6) .
C16 C21 1.394(6) .
C16 C12 1.486(5) .
C21 C15 1.494(6) .
C12 C11 1.391(5) .
C9 C10 1.400(6) .
C9 C14 1.411(5) .
C9 C6 1.489(5) .
C10 C11 1.392(6) .
C6 C7 1.397(5) .
C6 C5 1.403(5) .
C5 C4 1.390(5) .
C4 C3 1.394(5) .
C4 C8 1.511(5) .
C3 C2 1.399(5) .
C2 C7 1.384(5) .
C2 C1 1.499(5) .
C22 C27 1.394(6) .
C22 C23 1.397(6) .
C27 C26 1.394(5) .
C26 C25 1.396(6) .
C26 C29 1.503(5) .
C25 C24 1.400(5) .
C24 C23 1.397(5) .
C24 C28 1.489(6) .
C28 Tb1 2.836(4) 2_766
